data_7107152
loop_
_publ_author_name
'Duncan Carmichael'
'Aurelie Escalle-Lewis'
'Xavier Le Goff'
'Gilles Frison'
'Eric Muller'

_publ_section_title
;
 Stepwise syntheses of tri- and tetraphosphaporphyrinogens
;
_journal_name_full Chem.Commun.
_journal_page_first 302
_journal_page_last 304
_journal_paper_doi 10.1039/c1cc15421d
_journal_volume 48
_journal_year 2012
_chemical_formula_moiety 'C61 H84 Fe K2 N O16 P3, C2 H3 N'
_chemical_formula_sum 'C63 H87 Fe K2 N2 O16 P3'
_chemical_formula_weight 1355.31
_chemical_name_systematic
;
?
;
_space_group_IT_number 14
_symmetry_cell_setting monoclinic
_symmetry_space_group_name_Hall '-P 2ybc'
_symmetry_space_group_name_H-M 'P 1 21/c 1'
_atom_sites_solution_hydrogens geom
_atom_sites_solution_primary direct
_atom_sites_solution_secondary difmap
_audit_creation_method SHELXL-97
_cell_angle_alpha 90.00
_cell_angle_beta 125.457(2)
_cell_angle_gamma 90.00
_cell_formula_units_Z 4
_cell_length_a 17.606(1)
_cell_length_b 16.733(1)
_cell_length_c 27.421(1)
_cell_measurement_reflns_used 797
_cell_measurement_temperature 150.0(1)
_cell_measurement_theta_max 25.028
_cell_measurement_theta_min 0.998
_cell_volume 6580.2(6)
_computing_cell_refinement 'DENZO (Otwinowski & Minor, 1997) & COLLECT'
_computing_data_collection 'COLLECT (Hooft, R.W.W., 1998)'
_computing_data_reduction 'DENZO & COLLECT'
_computing_molecular_graphics 'PLATON (Spek, 2009)'
_computing_publication_material 'PLATON (Spek, 2009)'
_computing_structure_refinement 'SHELXL-97 (Sheldrick, 1997)'
_computing_structure_solution 'SIR97 (Altomare et al., 1999)'
_diffrn_ambient_temperature 150.0(1)
_diffrn_measured_fraction_theta_full 0.988
_diffrn_measured_fraction_theta_max 0.988
_diffrn_measurement_device_type 'Kappa APEX II'
_diffrn_measurement_method 'phi and omega scans'
_diffrn_radiation_monochromator graphite
_diffrn_radiation_source 'fine-focus sealed tube'
_diffrn_radiation_type MoK\a
_diffrn_radiation_wavelength 0.71069
_diffrn_reflns_av_R_equivalents 0.0897
_diffrn_reflns_av_sigmaI/netI 0.0625
_diffrn_reflns_limit_h_max 19
_diffrn_reflns_limit_h_min -20
_diffrn_reflns_limit_k_max 19
_diffrn_reflns_limit_k_min -19
_diffrn_reflns_limit_l_max 32
_diffrn_reflns_limit_l_min -31
_diffrn_reflns_number 58153
_diffrn_reflns_theta_full 25.02
_diffrn_reflns_theta_max 25.02
_diffrn_reflns_theta_min 2.72
_exptl_absorpt_coefficient_mu 0.496
_exptl_absorpt_correction_T_max 0.9902
_exptl_absorpt_correction_T_min 0.8987
_exptl_absorpt_correction_type multi-scan
_exptl_absorpt_process_details 'DENZO/SCALEPACK (Otwinowski & Minor, 1996)'
_exptl_crystal_colour Red
_exptl_crystal_density_diffrn 1.368
_exptl_crystal_density_method 'not measured'
_exptl_crystal_description Plate
_exptl_crystal_F_000 2864
_exptl_crystal_size_max 0.22
_exptl_crystal_size_mid 0.18
_exptl_crystal_size_min 0.02
_refine_diff_density_max 0.641
_refine_diff_density_min -0.595
_refine_diff_density_rms 0.081
_refine_ls_extinction_method none
_refine_ls_goodness_of_fit_ref 1.209
_refine_ls_hydrogen_treatment constr
_refine_ls_matrix_type full
_refine_ls_number_parameters 796
_refine_ls_number_reflns 11464
_refine_ls_number_restraints 6
_refine_ls_restrained_S_all 1.209
_refine_ls_R_factor_all 0.1279
_refine_ls_R_factor_gt 0.0968
_refine_ls_shift/su_max 0.000
_refine_ls_shift/su_mean 0.000
_refine_ls_structure_factor_coef Fsqd
_refine_ls_weighting_details 'calc w=1/[\s^2^(Fo^2^)+(0.0105P)^2^+32.3497P] where P=(Fo^2^+2Fc^2^)/3'
_refine_ls_weighting_scheme calc
_refine_ls_wR_factor_gt 0.1646
_refine_ls_wR_factor_ref 0.1767
_reflns_number_gt 8811
_reflns_number_total 11464
_reflns_threshold_expression >2sigma(I)
_cod_data_source_file c1cc15421d.txt
_cod_data_source_block ae490
_cod_original_sg_symbol_H-M P21/c
_cod_database_code 7107152

loop_
_symmetry_equiv_pos_as_xyz
'x, y, z'
'-x, y+1/2, -z+1/2'
'-x, -y, -z'
'x, -y-1/2, z-1/2'

loop_
_atom_site_label
_atom_site_type_symbol
_atom_site_fract_x
_atom_site_fract_y
_atom_site_fract_z
_atom_site_U_iso_or_equiv
_atom_site_adp_type
_atom_site_occupancy
_atom_site_symmetry_multiplicity
_atom_site_calc_flag
_atom_site_refinement_flags
Fe1 Fe 0.62533(5) 0.55269(5) 0.22189(4) 0.0292(2) Uani 1 1 d .
K1 K 1.00647(9) 0.03498(8) 0.38636(6) 0.0371(3) Uani 1 1 d .
K2 K 0.61966(9) 0.11240(8) 0.10204(7) 0.0405(4) Uani 1 1 d .
P1 P 0.73458(10) 0.45553(9) 0.25143(7) 0.0287(3) Uani 1 1 d .
P2 P 0.93257(10) 0.44842(9) 0.31152(7) 0.0313(4) Uani 1 1 d .
P3 P 0.74273(10) 0.29767(9) 0.20932(7) 0.0308(4) Uani 1 1 d .
O1 O 0.8512(3) 0.6696(2) 0.29468(19) 0.0393(10) Uani 1 1 d .
O2 O 1.1582(3) 0.3411(3) 0.4426(2) 0.0505(13) Uani 1 1 d .
O3 O 0.8377(3) 0.0882(2) 0.2897(2) 0.0400(11) Uani 1 1 d .
O4 O 0.4890(3) 0.3864(2) 0.11035(19) 0.0395(10) Uani 1 1 d .
O5 O 0.9365(3) 0.1111(3) 0.4453(2) 0.0432(11) Uani 1 1 d .
O6 O 1.1264(3) 0.1307(3) 0.4932(2) 0.0463(11) Uani 1 1 d .
O7 O 1.2000(3) 0.0599(3) 0.43632(19) 0.0420(11) Uani 1 1 d .
O8 O 1.1121(3) -0.0775(2) 0.3690(2) 0.0419(11) Uani 1 1 d .
O9 O 0.9277(3) -0.1111(2) 0.3275(2) 0.0425(11) Uani 1 1 d .
O10 O 0.8618(3) -0.0378(3) 0.3874(2) 0.0422(11) Uani 1 1 d .
O11 O 0.4837(4) -0.0058(3) 0.0819(3) 0.088(2) Uani 1 1 d .
O12 O 0.4297(3) 0.1385(3) 0.0227(2) 0.0538(13) Uani 1 1 d .
O13 O 0.5404(4) 0.2403(3) 0.0117(4) 0.095(2) Uani 1 1 d .
O14 O 0.7199(3) 0.1802(3) 0.0628(2) 0.0535(13) Uani 1 1 d .
O15 O 0.7949(3) 0.0543(3) 0.1442(2) 0.0563(13) Uani 1 1 d .
O16 O 0.6680(3) -0.0504(3) 0.1385(2) 0.0601(14) Uani 1 1 d .
N1 N 0.9509(3) 0.2597(3) 0.3279(2) 0.0312(11) Uani 1 1 d .
C1 C 0.6335(4) 0.4553(3) 0.1765(2) 0.0277(13) Uani 1 1 d .
C2 C 0.6181(4) 0.5294(3) 0.1459(3) 0.0293(13) Uani 1 1 d .
C3 C 0.6899(4) 0.5859(3) 0.1820(3) 0.0314(14) Uani 1 1 d .
C4 C 0.7588(4) 0.5549(3) 0.2405(3) 0.0295(13) Uani 1 1 d .
C5 C 0.8451(4) 0.5955(4) 0.2914(3) 0.0319(14) Uani 1 1 d .
C6 C 0.9187(4) 0.5415(3) 0.3346(3) 0.0303(13) Uani 1 1 d .
C7 C 0.9841(4) 0.5541(3) 0.3974(3) 0.0318(13) Uani 1 1 d .
C8 C 1.0425(4) 0.4879(4) 0.4260(3) 0.0381(15) Uani 1 1 d .
C9 C 1.0246(4) 0.4247(3) 0.3857(3) 0.0306(14) Uani 1 1 d .
C10 C 1.0781(4) 0.3544(4) 0.3974(3) 0.0344(14) Uani 1 1 d .
C11 C 1.0379(4) 0.2874(3) 0.3508(3) 0.0318(14) Uani 1 1 d .
C12 C 1.0936(4) 0.2543(4) 0.3358(3) 0.0391(16) Uani 1 1 d .
H12 H 1.1548 0.2743 0.3533 0.047 Uiso 1 1 calc R
C13 C 1.0606(4) 0.1922(4) 0.2956(3) 0.0411(16) Uani 1 1 d .
H13 H 1.0970 0.1708 0.2834 0.049 Uiso 1 1 calc R
C14 C 0.9729(4) 0.1616(4) 0.2734(3) 0.0395(15) Uani 1 1 d .
H14 H 0.9491 0.1171 0.2470 0.047 Uiso 1 1 calc R
C15 C 0.9210(4) 0.1973(3) 0.2905(3) 0.0303(13) Uani 1 1 d .
C16 C 0.8289(4) 0.1574(3) 0.2711(3) 0.0289(13) Uani 1 1 d .
C17 C 0.7431(4) 0.2012(3) 0.2343(2) 0.0268(13) Uani 1 1 d .
C18 C 0.6518(4) 0.1778(3) 0.2173(3) 0.0293(13) Uani 1 1 d .
C19 C 0.5861(4) 0.2375(3) 0.1862(3) 0.0291(13) Uani 1 1 d .
C20 C 0.6235(4) 0.3074(3) 0.1786(2) 0.0274(13) Uani 1 1 d .
C21 C 0.5734(4) 0.3828(4) 0.1512(3) 0.0314(13) Uani 1 1 d .
C22 C 0.5397(4) 0.5431(4) 0.0811(3) 0.0423(16) Uani 1 1 d .
H22A H 0.5589 0.5251 0.0558 0.064 Uiso 1 1 calc R
H22B H 0.5246 0.6002 0.0743 0.064 Uiso 1 1 calc R
H22C H 0.4847 0.5129 0.0710 0.064 Uiso 1 1 calc R
C23 C 0.6959(4) 0.6668(3) 0.1596(3) 0.0376(15) Uani 1 1 d .
H23A H 0.7363 0.7021 0.1938 0.056 Uiso 1 1 calc R
H23B H 0.6334 0.6902 0.1341 0.056 Uiso 1 1 calc R
H23C H 0.7218 0.6604 0.1364 0.056 Uiso 1 1 calc R
C24 C 0.9879(4) 0.6281(4) 0.4304(3) 0.0421(16) Uani 1 1 d .
H24A H 0.9393 0.6656 0.4019 0.063 Uiso 1 1 calc R
H24B H 1.0492 0.6534 0.4498 0.063 Uiso 1 1 calc R
H24C H 0.9778 0.6132 0.4608 0.063 Uiso 1 1 calc R
C25 C 1.1158(4) 0.4844(4) 0.4932(3) 0.0483(18) Uani 1 1 d .
H25A H 1.1680 0.5194 0.5040 0.072 Uiso 1 1 calc R
H25B H 1.1383 0.4293 0.5050 0.072 Uiso 1 1 calc R
H25C H 1.0884 0.5021 0.5139 0.072 Uiso 1 1 calc R
C26 C 0.6304(4) 0.1002(4) 0.2342(3) 0.0451(17) Uani 1 1 d .
H26A H 0.6375 0.1066 0.2721 0.068 Uiso 1 1 calc R
H26B H 0.6736 0.0590 0.2386 0.068 Uiso 1 1 calc R
H26C H 0.5662 0.0843 0.2028 0.068 Uiso 1 1 calc R
C27 C 0.4874(4) 0.2305(4) 0.1675(3) 0.0448(17) Uani 1 1 d .
H27A H 0.4582 0.1830 0.1423 0.067 Uiso 1 1 calc R
H27B H 0.4522 0.2782 0.1448 0.067 Uiso 1 1 calc R
H27C H 0.4875 0.2257 0.2031 0.067 Uiso 1 1 calc R
C28 C 0.5196(4) 0.5269(4) 0.2301(3) 0.0419(16) Uani 1 1 d .
C29 C 0.4970(4) 0.5951(4) 0.1947(3) 0.0371(15) Uani 1 1 d .
C30 C 0.5675(5) 0.6538(4) 0.2301(3) 0.0441(17) Uani 1 1 d .
C31 C 0.6328(5) 0.6201(5) 0.2873(3) 0.0494(19) Uani 1 1 d .
C32 C 0.6037(4) 0.5420(4) 0.2877(3) 0.0449(17) Uani 1 1 d .
C33 C 0.4629(5) 0.4516(4) 0.2121(4) 0.063(2) Uani 1 1 d .
H33A H 0.4160 0.4571 0.2204 0.095 Uiso 1 1 calc R
H33B H 0.5040 0.4065 0.2350 0.095 Uiso 1 1 calc R
H33C H 0.4318 0.4421 0.1693 0.095 Uiso 1 1 calc R
C34 C 0.4114(5) 0.6071(5) 0.1324(3) 0.063(2) Uani 1 1 d .
H34A H 0.3614 0.6290 0.1342 0.094 Uiso 1 1 calc R
H34B H 0.3915 0.5558 0.1114 0.094 Uiso 1 1 calc R
H34C H 0.4252 0.6445 0.1110 0.094 Uiso 1 1 calc R
C35 C 0.5697(6) 0.7383(4) 0.2116(5) 0.074(3) Uani 1 1 d .
H35A H 0.5415 0.7397 0.1685 0.112 Uiso 1 1 calc R
H35B H 0.6345 0.7567 0.2337 0.112 Uiso 1 1 calc R
H35C H 0.5346 0.7734 0.2205 0.112 Uiso 1 1 calc R
C36 C 0.7162(5) 0.6621(6) 0.3403(4) 0.088(3) Uani 1 1 d .
H36A H 0.7410 0.7008 0.3261 0.132 Uiso 1 1 calc R
H36B H 0.7644 0.6227 0.3662 0.132 Uiso 1 1 calc R
H36C H 0.6971 0.6900 0.3630 0.132 Uiso 1 1 calc R
C37 C 0.6484(6) 0.4849(6) 0.3398(4) 0.084(3) Uani 1 1 d .
H37A H 0.7160 0.4935 0.3653 0.126 Uiso 1 1 calc R
H37B H 0.6349 0.4298 0.3249 0.126 Uiso 1 1 calc R
H37C H 0.6233 0.4943 0.3632 0.126 Uiso 1 1 calc R
C38 C 0.9971(5) 0.1587(4) 0.4971(3) 0.0467(17) Uani 1 1 d .
H38A H 1.0258 0.1253 0.5335 0.056 Uiso 1 1 calc R
H38B H 0.9612 0.2019 0.4996 0.056 Uiso 1 1 calc R
C39 C 1.0718(5) 0.1940(4) 0.4932(3) 0.0528(19) Uani 1 1 d .
H39A H 1.0431 0.2258 0.4560 0.063 Uiso 1 1 calc R
H39B H 1.1120 0.2298 0.5277 0.063 Uiso 1 1 calc R
C40 C 1.2098(4) 0.1589(4) 0.5023(3) 0.0492(18) Uani 1 1 d .
H40A H 1.2512 0.1825 0.5428 0.059 Uiso 1 1 calc R
H40B H 1.1951 0.2007 0.4724 0.059 Uiso 1 1 calc R
C41 C 1.2575(4) 0.0895(4) 0.4957(3) 0.0457(17) Uani 1 1 d .
H41A H 1.3182 0.1069 0.5049 0.055 Uiso 1 1 calc R
H41B H 1.2692 0.0467 0.5243 0.055 Uiso 1 1 calc R
C42 C 1.2464(4) 0.0014(4) 0.4249(3) 0.0533(19) Uani 1 1 d .
H42A H 1.2732 -0.0403 0.4564 0.064 Uiso 1 1 calc R
H42B H 1.2980 0.0266 0.4257 0.064 Uiso 1 1 calc R
C43 C 1.1790(5) -0.0353(4) 0.3655(3) 0.0493(18) Uani 1 1 d .
H43A H 1.1480 0.0065 0.3342 0.059 Uiso 1 1 calc R
H43B H 1.2116 -0.0724 0.3552 0.059 Uiso 1 1 calc R
C44 C 1.0518(5) -0.1263(4) 0.3175(3) 0.0473(17) Uani 1 1 d .
H44A H 1.0889 -0.1656 0.3125 0.057 Uiso 1 1 calc R
H44B H 1.0164 -0.0928 0.2811 0.057 Uiso 1 1 calc R
C45 C 0.9867(5) -0.1684(4) 0.3266(3) 0.0458(17) Uani 1 1 d .
H45A H 0.9486 -0.2071 0.2937 0.055 Uiso 1 1 calc R
H45B H 1.0224 -0.1982 0.3648 0.055 Uiso 1 1 calc R
C46 C 0.8592(5) -0.1485(4) 0.3319(3) 0.0461(17) Uani 1 1 d .
H46A H 0.8899 -0.1825 0.3682 0.055 Uiso 1 1 calc R
H46B H 0.8183 -0.1827 0.2965 0.055 Uiso 1 1 calc R
C47 C 0.8029(4) -0.0851(4) 0.3354(3) 0.0456(17) Uani 1 1 d .
H47A H 0.7726 -0.0510 0.2992 0.055 Uiso 1 1 calc R
H47B H 0.7534 -0.1101 0.3370 0.055 Uiso 1 1 calc R
C48 C 0.8099(4) 0.0199(4) 0.3947(3) 0.0467(17) Uani 1 1 d .
H48A H 0.7613 -0.0070 0.3963 0.056 Uiso 1 1 calc R
H48B H 0.7787 0.0572 0.3603 0.056 Uiso 1 1 calc R
C49 C 0.8748(5) 0.0650(4) 0.4515(3) 0.0485(18) Uani 1 1 d .
H49A H 0.8388 0.1005 0.4600 0.058 Uiso 1 1 calc R
H49B H 0.9109 0.0271 0.4853 0.058 Uiso 1 1 calc R
C50 C 0.3984(6) 0.0052(5) 0.0375(4) 0.077(3) Uani 1 1 d D
H50A H 0.3582 -0.0215 0.0470 0.093 Uiso 1 1 calc R
H50B H 0.3883 -0.0223 0.0022 0.093 Uiso 1 1 calc R
C51 C 0.3657(5) 0.0895(5) 0.0201(5) 0.113(4) Uani 1 1 d D
H51A H 0.3080 0.0901 -0.0211 0.136 Uiso 1 1 calc R
H51B H 0.3502 0.1108 0.0470 0.136 Uiso 1 1 calc R
C52 C 0.3954(6) 0.2092(6) -0.0016(6) 0.120(5) Uani 1 1 d D
H52A H 0.3653 0.2325 0.0165 0.145 Uiso 1 1 calc R
H52B H 0.3465 0.2019 -0.0449 0.145 Uiso 1 1 calc R
C53 C 0.4660(6) 0.2672(5) 0.0059(4) 0.080(3) Uani 1 1 d D
H53A H 0.4337 0.3034 -0.0292 0.096 Uiso 1 1 calc R
H53B H 0.4869 0.3002 0.0415 0.096 Uiso 1 1 calc R
C54 C 0.6049(6) 0.2847(6) 0.0224(6) 0.120(5) Uani 1 1 d D
H54A H 0.6161 0.3220 0.0539 0.143 Uiso 1 1 calc R
H54B H 0.5794 0.3173 -0.0141 0.143 Uiso 1 1 calc R
C55 C 0.6990(6) 0.2575(5) 0.0409(5) 0.084(3) Uani 1 1 d D
H55A H 0.7021 0.2610 0.0061 0.101 Uiso 1 1 calc R
H55B H 0.7468 0.2941 0.0722 0.101 Uiso 1 1 calc R
C56 C 0.8153(5) 0.1643(4) 0.0982(4) 0.065(2) Uani 1 1 d D
H56A H 0.8462 0.1971 0.1350 0.078 Uiso 1 1 calc R
H56B H 0.8419 0.1793 0.0761 0.078 Uiso 1 1 calc R
C57 C 0.8342(5) 0.0778(4) 0.1148(3) 0.055(2) Uani 1 1 d D
H57A H 0.8079 0.0452 0.0782 0.066 Uiso 1 1 calc R
H57B H 0.9024 0.0686 0.1412 0.066 Uiso 1 1 calc R
C58 C 0.8168(5) -0.0254(5) 0.1611(4) 0.080(3) Uani 1 1 d D
H58A H 0.8837 -0.0295 0.1946 0.096 Uiso 1 1 calc R
H58B H 0.8066 -0.0564 0.1271 0.096 Uiso 1 1 calc R
C59 C 0.7601(6) -0.0615(6) 0.1801(5) 0.102(4) Uani 1 1 d D
H59A H 0.7733 -0.1195 0.1869 0.122 Uiso 1 1 calc R
H59B H 0.7783 -0.0371 0.2184 0.122 Uiso 1 1 calc R
C60 C 0.6130(5) -0.0967(6) 0.1407(6) 0.138(6) Uani 1 1 d D
H60A H 0.6271 -0.0924 0.1812 0.166 Uiso 1 1 calc R
H60B H 0.6274 -0.1522 0.1361 0.166 Uiso 1 1 calc R
C61 C 0.5107(5) -0.0838(4) 0.0960(4) 0.072(3) Uani 1 1 d D
H61A H 0.4904 -0.1127 0.0588 0.087 Uiso 1 1 calc R
H61B H 0.4777 -0.1079 0.1118 0.087 Uiso 1 1 calc R
N2 N 0.7504(8) 0.2866(7) 0.4356(5) 0.130(4) Uani 1 1 d .
C62 C 0.7779(7) 0.2940(6) 0.4087(4) 0.077(3) Uani 1 1 d .
C63 C 0.8159(9) 0.3043(8) 0.3760(5) 0.127(5) Uani 1 1 d .
H63A H 0.8506 0.3547 0.3877 0.190 Uiso 1 1 calc R
H63B H 0.7655 0.3056 0.3331 0.190 Uiso 1 1 calc R
H63C H 0.8581 0.2598 0.3843 0.190 Uiso 1 1 calc R

loop_
_atom_site_aniso_label
_atom_site_aniso_U_11
_atom_site_aniso_U_22
_atom_site_aniso_U_33
_atom_site_aniso_U_23
_atom_site_aniso_U_13
_atom_site_aniso_U_12
Fe1 0.0209(4) 0.0278(4) 0.0368(5) 0.0023(4) 0.0156(4) 0.0017(4)
K1 0.0286(7) 0.0352(7) 0.0433(8) -0.0005(6) 0.0185(6) 0.0015(6)
K2 0.0319(7) 0.0399(8) 0.0472(9) 0.0058(7) 0.0217(7) 0.0039(6)
P1 0.0205(7) 0.0249(8) 0.0335(9) 0.0004(7) 0.0115(7) -0.0005(6)
P2 0.0206(7) 0.0292(8) 0.0345(9) -0.0017(7) 0.0104(7) -0.0008(6)
P3 0.0210(7) 0.0298(8) 0.0364(9) 0.0011(7) 0.0136(7) -0.0021(6)
O1 0.032(2) 0.027(2) 0.051(3) -0.001(2) 0.020(2) -0.0025(18)
O2 0.022(2) 0.037(3) 0.052(3) 0.000(2) -0.002(2) -0.0009(19)
O3 0.029(2) 0.027(2) 0.054(3) 0.004(2) 0.019(2) -0.0019(18)
O4 0.020(2) 0.038(2) 0.041(3) 0.002(2) 0.006(2) 0.0004(18)
O5 0.042(2) 0.040(3) 0.047(3) 0.000(2) 0.026(2) 0.002(2)
O6 0.043(3) 0.036(3) 0.059(3) -0.005(2) 0.029(2) -0.004(2)
O7 0.029(2) 0.039(2) 0.048(3) -0.001(2) 0.017(2) 0.0009(19)
O8 0.040(2) 0.039(2) 0.053(3) -0.002(2) 0.031(2) 0.000(2)
O9 0.034(2) 0.032(2) 0.058(3) -0.001(2) 0.025(2) 0.0016(19)
O10 0.035(2) 0.039(2) 0.053(3) -0.001(2) 0.025(2) 0.003(2)
O11 0.035(3) 0.057(4) 0.113(5) 0.023(3) 0.009(3) -0.010(3)
O12 0.035(3) 0.055(3) 0.054(3) 0.009(3) 0.016(2) 0.010(2)
O13 0.064(4) 0.043(3) 0.179(7) 0.023(4) 0.072(5) 0.009(3)
O14 0.046(3) 0.045(3) 0.069(3) 0.014(3) 0.033(3) 0.002(2)
O15 0.036(3) 0.052(3) 0.083(4) 0.015(3) 0.036(3) 0.017(2)
O16 0.049(3) 0.042(3) 0.085(4) 0.017(3) 0.036(3) 0.004(2)
N1 0.026(3) 0.025(3) 0.040(3) 0.003(2) 0.018(2) 0.000(2)
C1 0.020(3) 0.029(3) 0.031(3) -0.001(3) 0.013(3) 0.001(2)
C2 0.023(3) 0.032(3) 0.033(3) 0.002(3) 0.016(3) 0.005(2)
C3 0.024(3) 0.028(3) 0.042(4) 0.005(3) 0.019(3) 0.006(2)
C4 0.026(3) 0.026(3) 0.042(4) -0.001(3) 0.023(3) 0.001(2)
C5 0.024(3) 0.032(4) 0.041(4) -0.002(3) 0.020(3) -0.003(3)
C6 0.021(3) 0.029(3) 0.039(3) -0.002(3) 0.016(3) -0.005(2)
C7 0.022(3) 0.030(3) 0.042(4) -0.005(3) 0.018(3) -0.006(3)
C8 0.027(3) 0.044(4) 0.037(4) -0.003(3) 0.015(3) -0.010(3)
C9 0.020(3) 0.030(3) 0.035(3) 0.007(3) 0.012(3) -0.001(2)
C10 0.022(3) 0.035(3) 0.036(4) 0.006(3) 0.012(3) -0.010(3)
C11 0.022(3) 0.026(3) 0.041(4) 0.007(3) 0.014(3) 0.004(2)
C12 0.023(3) 0.042(4) 0.046(4) 0.009(3) 0.015(3) 0.001(3)
C13 0.029(3) 0.052(4) 0.050(4) 0.006(3) 0.027(3) 0.011(3)
C14 0.037(3) 0.034(3) 0.043(4) -0.001(3) 0.021(3) 0.003(3)
C15 0.025(3) 0.026(3) 0.036(3) 0.007(3) 0.016(3) 0.003(2)
C16 0.029(3) 0.027(3) 0.026(3) -0.005(3) 0.013(3) -0.005(2)
C17 0.021(3) 0.027(3) 0.027(3) -0.002(2) 0.011(3) -0.003(2)
C18 0.030(3) 0.024(3) 0.038(4) -0.008(3) 0.022(3) -0.007(2)
C19 0.023(3) 0.030(3) 0.033(3) -0.008(3) 0.015(3) -0.003(2)
C20 0.019(3) 0.034(3) 0.026(3) -0.005(3) 0.011(2) 0.000(2)
C21 0.023(3) 0.035(3) 0.032(3) -0.001(3) 0.013(3) -0.001(3)
C22 0.032(3) 0.044(4) 0.044(4) 0.005(3) 0.018(3) 0.002(3)
C23 0.029(3) 0.033(3) 0.044(4) 0.008(3) 0.017(3) 0.002(3)
C24 0.032(3) 0.044(4) 0.047(4) -0.010(3) 0.022(3) -0.008(3)
C25 0.034(4) 0.058(4) 0.035(4) -0.001(3) 0.009(3) -0.003(3)
C26 0.031(3) 0.039(4) 0.063(5) 0.006(3) 0.026(3) -0.001(3)
C27 0.032(3) 0.036(4) 0.066(5) 0.003(3) 0.028(4) -0.003(3)
C28 0.032(3) 0.037(4) 0.066(5) 0.002(3) 0.034(4) 0.004(3)
C29 0.026(3) 0.042(4) 0.048(4) 0.004(3) 0.025(3) 0.011(3)
C30 0.047(4) 0.028(3) 0.075(5) -0.006(3) 0.046(4) -0.002(3)
C31 0.035(4) 0.065(5) 0.054(5) -0.026(4) 0.030(4) -0.005(4)
C32 0.039(4) 0.055(4) 0.052(4) 0.009(4) 0.033(4) 0.013(3)
C33 0.066(5) 0.038(4) 0.116(7) -0.009(4) 0.070(5) -0.010(4)
C34 0.031(4) 0.085(6) 0.064(5) 0.008(5) 0.022(4) 0.014(4)
C35 0.094(7) 0.035(4) 0.137(9) 0.009(5) 0.091(7) 0.012(4)
C36 0.047(5) 0.137(9) 0.085(7) -0.062(6) 0.041(5) -0.029(5)
C37 0.091(7) 0.121(8) 0.066(6) 0.040(6) 0.060(6) 0.046(6)
C38 0.045(4) 0.046(4) 0.045(4) -0.003(3) 0.024(3) 0.008(3)
C39 0.055(4) 0.036(4) 0.055(5) -0.008(3) 0.025(4) 0.002(3)
C40 0.040(4) 0.042(4) 0.049(4) -0.003(3) 0.016(3) -0.008(3)
C41 0.025(3) 0.045(4) 0.049(4) 0.005(3) 0.011(3) 0.000(3)
C42 0.031(4) 0.053(4) 0.072(5) 0.001(4) 0.028(4) 0.005(3)
C43 0.047(4) 0.047(4) 0.066(5) -0.003(4) 0.040(4) 0.000(3)
C44 0.049(4) 0.046(4) 0.046(4) -0.006(3) 0.027(4) 0.003(3)
C45 0.047(4) 0.038(4) 0.055(5) -0.009(3) 0.031(4) 0.003(3)
C46 0.044(4) 0.034(4) 0.058(5) -0.002(3) 0.029(4) -0.001(3)
C47 0.038(4) 0.034(4) 0.065(5) -0.001(3) 0.029(4) -0.001(3)
C48 0.036(4) 0.049(4) 0.064(5) 0.005(4) 0.035(4) 0.004(3)
C49 0.050(4) 0.047(4) 0.061(5) 0.008(4) 0.040(4) 0.009(3)
C50 0.054(5) 0.073(6) 0.095(7) -0.004(5) 0.037(5) -0.012(5)
C51 0.027(4) 0.141(10) 0.127(9) 0.060(8) 0.020(5) 0.000(5)
C52 0.079(7) 0.096(8) 0.203(13) 0.082(9) 0.091(9) 0.053(6)
C53 0.088(7) 0.051(5) 0.074(6) 0.023(5) 0.031(5) 0.033(5)
C54 0.075(7) 0.067(6) 0.176(12) 0.076(7) 0.049(8) 0.017(6)
C55 0.092(7) 0.054(5) 0.139(9) 0.022(6) 0.086(7) 0.004(5)
C56 0.043(4) 0.070(5) 0.088(6) 0.006(5) 0.041(5) -0.002(4)
C57 0.032(4) 0.077(6) 0.053(5) 0.000(4) 0.024(4) 0.009(4)
C58 0.050(5) 0.068(6) 0.114(8) 0.028(5) 0.044(5) 0.031(4)
C59 0.053(5) 0.071(6) 0.130(9) 0.043(6) 0.024(6) 0.020(5)
C60 0.074(7) 0.050(6) 0.182(13) 0.049(7) 0.012(8) -0.006(5)
C61 0.093(7) 0.036(4) 0.109(8) -0.001(5) 0.071(6) -0.010(4)
N2 0.150(9) 0.153(10) 0.127(9) -0.027(7) 0.103(8) -0.054(8)
C62 0.094(7) 0.072(6) 0.078(7) 0.000(5) 0.059(6) -0.001(5)
C63 0.164(11) 0.162(11) 0.116(9) 0.085(8) 0.117(9) 0.108(10)

loop_
_atom_type_symbol
_atom_type_description
_atom_type_scat_dispersion_real
_atom_type_scat_dispersion_imag
_atom_type_scat_source
C C 0.0033 0.0016 'International Tables Vol C Tables 4.2.6.8 and 6.1.1.4'
H H 0.0000 0.0000 'International Tables Vol C Tables 4.2.6.8 and 6.1.1.4'
Fe Fe 0.3463 0.8444 'International Tables Vol C Tables 4.2.6.8 and 6.1.1.4'
K K 0.2009 0.2494 'International Tables Vol C Tables 4.2.6.8 and 6.1.1.4'
N N 0.0061 0.0033 'International Tables Vol C Tables 4.2.6.8 and 6.1.1.4'
O O 0.0106 0.0060 'International Tables Vol C Tables 4.2.6.8 and 6.1.1.4'
P P 0.1023 0.0942 'International Tables Vol C Tables 4.2.6.8 and 6.1.1.4'

loop_
_geom_angle_atom_site_label_1
_geom_angle_atom_site_label_2
_geom_angle_atom_site_label_3
_geom_angle
C28 Fe1 C2 123.2(3)
C28 Fe1 C29 39.9(2)
C2 Fe1 C29 106.8(2)
C28 Fe1 C30 67.7(2)
C2 Fe1 C30 121.7(3)
C29 Fe1 C30 40.8(3)
C28 Fe1 C31 67.8(3)
C2 Fe1 C31 157.7(3)
C29 Fe1 C31 68.1(3)
C30 Fe1 C31 40.4(3)
C28 Fe1 C32 40.7(3)
C2 Fe1 C32 160.3(3)
C29 Fe1 C32 67.9(3)
C30 Fe1 C32 67.6(3)
C31 Fe1 C32 40.0(3)
C28 Fe1 C3 158.9(3)
C2 Fe1 C3 40.5(2)
C29 Fe1 C3 123.0(2)
C30 Fe1 C3 107.4(2)
C31 Fe1 C3 122.7(3)
C32 Fe1 C3 158.4(3)
C28 Fe1 C4 160.0(3)
C2 Fe1 C4 69.5(2)
C29 Fe1 C4 157.7(2)
C30 Fe1 C4 121.1(2)
C31 Fe1 C4 106.4(2)
C32 Fe1 C4 122.7(2)
C3 Fe1 C4 40.3(2)
C28 Fe1 C1 106.3(2)
C2 Fe1 C1 40.3(2)
C29 Fe1 C1 119.4(2)
C30 Fe1 C1 155.6(3)
C31 Fe1 C1 161.4(3)
C32 Fe1 C1 124.2(3)
C3 Fe1 C1 69.3(2)
C4 Fe1 C1 72.9(2)
C28 Fe1 P1 116.39(18)
C2 Fe1 P1 76.57(16)
C29 Fe1 P1 154.24(19)
C30 Fe1 P1 156.8(2)
C31 Fe1 P1 117.9(2)
C32 Fe1 P1 99.99(19)
C3 Fe1 P1 76.63(16)
C4 Fe1 P1 47.95(16)
C1 Fe1 P1 47.55(15)
O3 K1 O9 80.25(13)
O3 K1 O10 70.94(13)
O9 K1 O10 59.08(12)
O3 K1 O5 79.61(13)
O9 K1 O5 118.96(13)
O10 K1 O5 59.89(13)
O3 K1 O7 137.31(13)
O9 K1 O7 116.96(13)
O10 K1 O7 151.75(13)
O5 K1 O7 116.76(13)
O3 K1 O8 119.71(14)
O9 K1 O8 59.09(12)
O10 K1 O8 113.04(13)
O5 K1 O8 157.58(14)
O7 K1 O8 58.07(12)
O3 K1 O6 122.85(13)
O9 K1 O6 152.43(14)
O10 K1 O6 110.97(13)
O5 K1 O6 58.65(13)
O7 K1 O6 58.11(13)
O8 K1 O6 111.53(13)
O3 K1 C15 42.27(12)
O9 K1 C15 113.23(14)
O10 K1 C15 110.32(13)
O5 K1 C15 86.50(14)
O7 K1 C15 96.98(13)
O8 K1 C15 115.27(14)
O6 K1 C15 94.29(14)
O3 K1 C14 54.34(13)
O9 K1 C14 104.11(15)
O10 K1 C14 125.14(14)
O5 K1 C14 108.99(14)
O7 K1 C14 83.05(14)
O8 K1 C14 92.47(14)
O6 K1 C14 102.09(15)
C15 K1 C14 22.88(14)
O3 K1 C16 17.53(12)
O9 K1 C16 96.01(13)
O10 K1 C16 85.64(13)
O5 K1 C16 78.35(13)
O7 K1 C16 122.14(13)
O8 K1 C16 123.60(14)
O6 K1 C16 109.32(13)
C15 K1 C16 25.35(12)
C14 K1 C16 41.61(13)
O15 K2 O12 158.33(16)
O15 K2 O14 60.16(14)
O12 K2 O14 112.28(15)
O15 K2 O16 59.00(14)
O12 K2 O16 113.86(15)
O14 K2 O16 113.35(15)
O15 K2 O11 115.91(16)
O12 K2 O11 58.04(15)
O14 K2 O11 147.31(19)
O16 K2 O11 57.45(15)
O15 K2 O13 118.47(16)
O12 K2 O13 57.11(16)
O14 K2 O13 58.38(15)
O16 K2 O13 152.62(19)
O11 K2 O13 113.56(17)
O15 K2 C18 101.50(16)
O12 K2 C18 99.78(15)
O14 K2 C18 118.20(15)
O16 K2 C18 98.06(16)
O11 K2 C18 94.48(18)
O13 K2 C18 108.77(19)
O15 K2 C17 80.49(15)
O12 K2 C17 121.11(15)
O14 K2 C17 94.59(15)
O16 K2 C17 99.88(15)
O11 K2 C17 117.39(18)
O13 K2 C17 106.61(18)
C18 K2 C17 25.83(13)
O15 K2 C19 121.40(15)
O12 K2 C19 80.23(14)
O14 K2 C19 114.12(15)
O16 K2 C19 118.82(16)
O11 K2 C19 95.71(18)
O13 K2 C19 86.54(18)
C18 K2 C19 23.95(14)
C17 K2 C19 40.91(13)
O15 K2 C54 102.08(16)
O12 K2 C54 76.32(17)
O14 K2 C54 42.70(16)
O16 K2 C54 153.4(2)
O11 K2 C54 132.99(19)
O13 K2 C54 19.48(17)
C18 K2 C54 104.4(3)
C17 K2 C54 94.4(2)
C19 K2 C54 86.4(2)
C1 P1 C4 89.1(3)
C1 P1 Fe1 61.13(18)
C4 P1 Fe1 60.69(17)
C6 P2 C9 90.6(3)
C17 P3 C20 90.3(3)
C16 O3 K1 120.6(4)
C49 O5 C38 111.5(5)
C49 O5 K1 116.1(4)
C38 O5 K1 119.8(4)
C40 O6 C39 112.4(5)
C40 O6 K1 115.6(4)
C39 O6 K1 108.2(4)
C41 O7 C42 112.1(5)
C41 O7 K1 117.2(4)
C42 O7 K1 118.0(4)
C43 O8 C44 112.7(5)
C43 O8 K1 109.1(4)
C44 O8 K1 110.9(3)
C46 O9 C45 111.6(5)
C46 O9 K1 119.5(4)
C45 O9 K1 118.3(3)
C48 O10 C47 111.4(5)
C48 O10 K1 111.3(3)
C47 O10 K1 111.4(4)
C50 O11 C61 115.3(6)
C50 O11 K2 117.7(5)
C61 O11 K2 119.0(4)
C52 O12 C51 113.0(6)
C52 O12 K2 121.9(5)
C51 O12 K2 122.1(4)
C54 O13 C53 122.5(7)
C54 O13 K2 108.3(6)
C53 O13 K2 107.8(5)
C55 O14 C56 113.0(5)
C55 O14 K2 118.7(4)
C56 O14 K2 115.5(4)
C57 O15 C58 109.2(5)
C57 O15 K2 117.9(4)
C58 O15 K2 120.2(4)
C60 O16 C59 116.9(6)
C60 O16 K2 121.2(5)
C59 O16 K2 113.3(5)
C15 N1 C11 117.4(5)
C2 C1 C21 126.2(5)
C2 C1 P1 113.4(4)
C21 C1 P1 120.3(4)
C2 C1 Fe1 67.7(3)
C21 C1 Fe1 129.2(4)
P1 C1 Fe1 71.3(2)
C3 C2 C1 112.3(5)
C3 C2 C22 123.8(5)
C1 C2 C22 123.7(5)
C3 C2 Fe1 70.2(3)
C1 C2 Fe1 72.0(3)
C22 C2 Fe1 130.2(4)
C2 C3 C4 111.9(5)
C2 C3 C23 123.7(5)
C4 C3 C23 124.3(5)
C2 C3 Fe1 69.3(3)
C4 C3 Fe1 71.2(3)
C23 C3 Fe1 130.2(4)
C3 C4 C5 128.3(5)
C3 C4 P1 113.3(4)
C5 C4 P1 118.4(4)
C3 C4 Fe1 68.5(3)
C5 C4 Fe1 128.3(4)
P1 C4 Fe1 71.36(19)
O1 C5 C6 124.1(5)
O1 C5 C4 121.1(5)
C6 C5 C4 114.7(5)
C7 C6 C5 127.3(5)
C7 C6 P2 112.5(4)
C5 C6 P2 120.2(4)
C8 C7 C6 112.1(5)
C8 C7 C24 123.2(6)
C6 C7 C24 124.5(5)
C7 C8 C9 113.0(5)
C7 C8 C25 122.8(6)
C9 C8 C25 124.2(6)
C10 C9 C8 128.2(5)
C10 C9 P2 119.5(5)
C8 C9 P2 111.7(4)
O2 C10 C9 126.3(6)
O2 C10 C11 114.2(5)
C9 C10 C11 119.5(5)
N1 C11 C12 122.1(6)
N1 C11 C10 119.2(5)
C12 C11 C10 118.6(5)
C13 C12 C11 120.0(6)
C13 C12 H12 120.0
C11 C12 H12 120.0
C12 C13 C14 118.5(6)
C12 C13 H13 120.8
C14 C13 H13 120.8
C15 C14 C13 118.5(6)
C15 C14 K1 76.5(4)
C13 C14 K1 105.1(4)
C15 C14 H14 120.8
C13 C14 H14 120.8
K1 C14 H14 88.5
N1 C15 C14 123.6(5)
N1 C15 C16 118.2(5)
C14 C15 C16 117.9(5)
N1 C15 K1 103.1(3)
C14 C15 K1 80.6(4)
C16 C15 K1 80.1(3)
O3 C16 C17 126.6(5)
O3 C16 C15 114.2(5)
C17 C16 C15 119.3(5)
O3 C16 K1 41.9(3)
C17 C16 K1 161.3(4)
C15 C16 K1 74.6(3)
C16 C17 C18 127.4(5)
C16 C17 P3 120.6(4)
C18 C17 P3 111.8(4)
C16 C17 K2 107.2(3)
C18 C17 K2 67.9(3)
P3 C17 K2 97.7(2)
C19 C18 C17 112.3(5)
C19 C18 C26 123.0(5)
C17 C18 C26 124.6(5)
C19 C18 K2 91.9(4)
C17 C18 K2 86.3(3)
C26 C18 K2 94.6(4)
C18 C19 C20 113.1(5)
C18 C19 C27 122.7(5)
C20 C19 C27 123.9(5)
C18 C19 K2 64.1(3)
C20 C19 K2 97.4(3)
C27 C19 K2 109.9(4)
C19 C20 C21 126.2(5)
C19 C20 P3 112.4(4)
C21 C20 P3 121.3(4)
O4 C21 C20 123.6(5)
O4 C21 C1 122.4(5)
C20 C21 C1 114.0(5)
C2 C22 H22A 109.5
C2 C22 H22B 109.5
H22A C22 H22B 109.5
C2 C22 H22C 109.5
H22A C22 H22C 109.5
H22B C22 H22C 109.5
C3 C23 H23A 109.5
C3 C23 H23B 109.5
H23A C23 H23B 109.5
C3 C23 H23C 109.5
H23A C23 H23C 109.5
H23B C23 H23C 109.5
C7 C24 H24A 109.5
C7 C24 H24B 109.5
H24A C24 H24B 109.5
C7 C24 H24C 109.5
H24A C24 H24C 109.5
H24B C24 H24C 109.5
C8 C25 H25A 109.5
C8 C25 H25B 109.5
H25A C25 H25B 109.5
C8 C25 H25C 109.5
H25A C25 H25C 109.5
H25B C25 H25C 109.5
C18 C26 H26A 109.5
C18 C26 H26B 109.5
H26A C26 H26B 109.5
C18 C26 H26C 109.5
H26A C26 H26C 109.5
H26B C26 H26C 109.5
C19 C27 H27A 109.5
C19 C27 H27B 109.5
H27A C27 H27B 109.5
C19 C27 H27C 109.5
H27A C27 H27C 109.5
H27B C27 H27C 109.5
C29 C28 C32 108.6(6)
C29 C28 C33 126.1(7)
C32 C28 C33 125.3(7)
C29 C28 Fe1 70.2(3)
C32 C28 Fe1 70.0(3)
C33 C28 Fe1 127.9(5)
C28 C29 C30 107.6(6)
C28 C29 C34 126.5(6)
C30 C29 C34 125.8(6)
C28 C29 Fe1 69.9(3)
C30 C29 Fe1 69.6(3)
C34 C29 Fe1 129.0(5)
C31 C30 C29 107.8(6)
C31 C30 C35 125.6(7)
C29 C30 C35 126.5(7)
C31 C30 Fe1 70.0(4)
C29 C30 Fe1 69.6(3)
C35 C30 Fe1 128.5(5)
C32 C31 C30 108.2(6)
C32 C31 C36 125.4(8)
C30 C31 C36 126.2(8)
C32 C31 Fe1 70.0(4)
C30 C31 Fe1 69.7(4)
C36 C31 Fe1 128.9(5)
C31 C32 C28 107.7(6)
C31 C32 C37 127.2(7)
C28 C32 C37 125.0(7)
C31 C32 Fe1 70.0(4)
C28 C32 Fe1 69.3(4)
C37 C32 Fe1 128.8(5)
C28 C33 H33A 109.5
C28 C33 H33B 109.5
H33A C33 H33B 109.5
C28 C33 H33C 109.5
H33A C33 H33C 109.5
H33B C33 H33C 109.5
C29 C34 H34A 109.5
C29 C34 H34B 109.5
H34A C34 H34B 109.5
C29 C34 H34C 109.5
H34A C34 H34C 109.5
H34B C34 H34C 109.5
C30 C35 H35A 109.5
C30 C35 H35B 109.5
H35A C35 H35B 109.5
C30 C35 H35C 109.5
H35A C35 H35C 109.5
H35B C35 H35C 109.5
C31 C36 H36A 109.5
C31 C36 H36B 109.5
H36A C36 H36B 109.5
C31 C36 H36C 109.5
H36A C36 H36C 109.5
H36B C36 H36C 109.5
C32 C37 H37A 109.5
C32 C37 H37B 109.5
H37A C37 H37B 109.5
C32 C37 H37C 109.5
H37A C37 H37C 109.5
H37B C37 H37C 109.5
O5 C38 C39 109.2(6)
O5 C38 H38A 109.8
C39 C38 H38A 109.8
O5 C38 H38B 109.8
C39 C38 H38B 109.8
H38A C38 H38B 108.3
O6 C39 C38 109.0(5)
O6 C39 H39A 109.9
C38 C39 H39A 109.9
O6 C39 H39B 109.9
C38 C39 H39B 109.9
H39A C39 H39B 108.3
O6 C40 C41 108.3(5)
O6 C40 H40A 110.0
C41 C40 H40A 110.0
O6 C40 H40B 110.0
C41 C40 H40B 110.0
H40A C40 H40B 108.4
O7 C41 C40 109.4(5)
O7 C41 H41A 109.8
C40 C41 H41A 109.8
O7 C41 H41B 109.8
C40 C41 H41B 109.8
H41A C41 H41B 108.2
O7 C42 C43 109.4(5)
O7 C42 H42A 109.8
C43 C42 H42A 109.8
O7 C42 H42B 109.8
C43 C42 H42B 109.8
H42A C42 H42B 108.2
O8 C43 C42 107.2(6)
O8 C43 H43A 110.3
C42 C43 H43A 110.3
O8 C43 H43B 110.3
C42 C43 H43B 110.3
H43A C43 H43B 108.5
O8 C44 C45 108.1(5)
O8 C44 H44A 110.1
C45 C44 H44A 110.1
O8 C44 H44B 110.1
C45 C44 H44B 110.1
H44A C44 H44B 108.4
O9 C45 C44 109.0(5)
O9 C45 H45A 109.9
C44 C45 H45A 109.9
O9 C45 H45B 109.9
C44 C45 H45B 109.9
H45A C45 H45B 108.3
O9 C46 C47 108.7(5)
O9 C46 H46A 110.0
C47 C46 H46A 110.0
O9 C46 H46B 110.0
C47 C46 H46B 110.0
H46A C46 H46B 108.3
O10 C47 C46 109.5(5)
O10 C47 H47A 109.8
C46 C47 H47A 109.8
O10 C47 H47B 109.8
C46 C47 H47B 109.8
H47A C47 H47B 108.2
O10 C48 C49 108.9(5)
O10 C48 H48A 109.9
C49 C48 H48A 109.9
O10 C48 H48B 109.9
C49 C48 H48B 109.9
H48A C48 H48B 108.3
O5 C49 C48 108.9(6)
O5 C49 H49A 109.9
C48 C49 H49A 109.9
O5 C49 H49B 109.9
C48 C49 H49B 109.9
H49A C49 H49B 108.3
O11 C50 C51 117.3(7)
O11 C50 H50A 108.0
C51 C50 H50A 108.0
O11 C50 H50B 108.0
C51 C50 H50B 108.0
H50A C50 H50B 107.2
O12 C51 C50 113.5(7)
O12 C51 H51A 108.9
C50 C51 H51A 108.9
O12 C51 H51B 108.9
C50 C51 H51B 108.9
H51A C51 H51B 107.7
O12 C52 C53 114.3(7)
O12 C52 H52A 108.7
C53 C52 H52A 108.7
O12 C52 H52B 108.7
C53 C52 H52B 108.7
H52A C52 H52B 107.6
O13 C53 C52 119.3(7)
O13 C53 H53A 107.5
C52 C53 H53A 107.5
O13 C53 H53B 107.5
C52 C53 H53B 107.5
H53A C53 H53B 107.0
O13 C54 C55 125.4(8)
O13 C54 K2 52.2(5)
C55 C54 K2 82.6(5)
O13 C54 H54A 106.0
C55 C54 H54A 106.0
K2 C54 H54A 93.9
O13 C54 H54B 106.0
C55 C54 H54B 106.0
K2 C54 H54B 154.4
H54A C54 H54B 106.3
O14 C55 C54 113.3(6)
O14 C55 H55A 108.9
C54 C55 H55A 108.9
O14 C55 H55B 108.9
C54 C55 H55B 108.9
H55A C55 H55B 107.7
O14 C56 C57 111.2(6)
O14 C56 H56A 109.4
C57 C56 H56A 109.4
O14 C56 H56B 109.4
C57 C56 H56B 109.4
H56A C56 H56B 108.0
O15 C57 C56 110.7(6)
O15 C57 H57A 109.5
C56 C57 H57A 109.5
O15 C57 H57B 109.5
C56 C57 H57B 109.5
H57A C57 H57B 108.1
O15 C58 C59 113.1(6)
O15 C58 H58A 109.0
C59 C58 H58A 109.0
O15 C58 H58B 109.0
C59 C58 H58B 109.0
H58A C58 H58B 107.8
O16 C59 C58 111.6(7)
O16 C59 H59A 109.3
C58 C59 H59A 109.3
O16 C59 H59B 109.3
C58 C59 H59B 109.3
H59A C59 H59B 108.0
O16 C60 C61 117.6(8)
O16 C60 H60A 107.9
C61 C60 H60A 107.9
O16 C60 H60B 107.9
C61 C60 H60B 107.9
H60A C60 H60B 107.2
O11 C61 C60 115.2(7)
O11 C61 H61A 108.5
C60 C61 H61A 108.5
O11 C61 H61B 108.5
C60 C61 H61B 108.5
H61A C61 H61B 107.5
N2 C62 C63 178.1(13)
C62 C63 H63A 109.5
C62 C63 H63B 109.5
H63A C63 H63B 109.5
C62 C63 H63C 109.5
H63A C63 H63C 109.5
H63B C63 H63C 109.5

loop_
_geom_bond_atom_site_label_1
_geom_bond_atom_site_label_2
_geom_bond_distance
Fe1 C28 2.048(6)
Fe1 C2 2.049(6)
Fe1 C29 2.052(5)
Fe1 C30 2.053(6)
Fe1 C31 2.057(6)
Fe1 C32 2.058(6)
Fe1 C3 2.060(6)
Fe1 C4 2.097(5)
Fe1 C1 2.106(6)
Fe1 P1 2.2783(16)
K1 O3 2.741(4)
K1 O9 2.811(4)
K1 O10 2.838(4)
K1 O5 2.839(4)
K1 O7 2.872(4)
K1 O8 2.874(4)
K1 O6 2.904(5)
K1 C15 3.458(6)
K1 C14 3.508(7)
K1 C16 3.534(6)
K2 O15 2.767(4)
K2 O12 2.768(5)
K2 O14 2.786(5)
K2 O16 2.856(5)
K2 O11 2.900(5)
K2 O13 2.942(6)
K2 C18 3.071(6)
K2 C17 3.307(6)
K2 C19 3.411(6)
K2 C54 3.535(9)
P1 C1 1.775(6)
P1 C4 1.785(6)
P2 C6 1.752(6)
P2 C9 1.759(6)
P3 C17 1.752(6)
P3 C20 1.757(5)
O1 C5 1.244(7)
O2 C10 1.244(7)
O3 C16 1.237(7)
O4 C21 1.238(6)
O5 C49 1.420(8)
O5 C38 1.425(8)
O6 C40 1.421(8)
O6 C39 1.430(8)
O7 C41 1.418(8)
O7 C42 1.420(8)
O8 C43 1.425(7)
O8 C44 1.431(8)
O9 C46 1.425(7)
O9 C45 1.425(7)
O10 C48 1.422(7)
O10 C47 1.422(8)
O11 C50 1.284(9)
O11 C61 1.367(9)
O12 C52 1.320(9)
O12 C51 1.361(9)
O13 C54 1.242(9)
O13 C53 1.305(9)
O14 C55 1.384(9)
O14 C56 1.394(8)
O15 C57 1.391(8)
O15 C58 1.391(9)
O16 C60 1.269(11)
O16 C59 1.349(9)
N1 C15 1.337(7)
N1 C11 1.356(7)
C1 C2 1.431(8)
C1 C21 1.490(8)
C2 C3 1.421(8)
C2 C22 1.507(8)
C3 C4 1.433(8)
C3 C23 1.515(8)
C4 C5 1.502(8)
C5 C6 1.456(8)
C6 C7 1.426(8)
C7 C8 1.401(8)
C7 C24 1.512(8)
C8 C9 1.427(9)
C8 C25 1.518(9)
C9 C10 1.423(8)
C10 C11 1.530(8)
C11 C12 1.380(8)
C12 C13 1.373(9)
C12 H12 0.9500
C13 C14 1.388(8)
C13 H13 0.9500
C14 C15 1.383(8)
C14 H14 0.9500
C15 C16 1.536(8)
C16 C17 1.438(8)
C17 C18 1.444(7)
C18 C19 1.385(8)
C18 C26 1.498(8)
C19 C20 1.416(8)
C19 C27 1.505(8)
C20 C21 1.472(8)
C22 H22A 0.9800
C22 H22B 0.9800
C22 H22C 0.9800
C23 H23A 0.9800
C23 H23B 0.9800
C23 H23C 0.9800
C24 H24A 0.9800
C24 H24B 0.9800
C24 H24C 0.9800
C25 H25A 0.9800
C25 H25B 0.9800
C25 H25C 0.9800
C26 H26A 0.9800
C26 H26B 0.9800
C26 H26C 0.9800
C27 H27A 0.9800
C27 H27B 0.9800
C27 H27C 0.9800
C28 C29 1.400(9)
C28 C32 1.427(9)
C28 C33 1.501(9)
C29 C30 1.431(9)
C29 C34 1.496(9)
C30 C31 1.418(10)
C30 C35 1.512(9)
C31 C32 1.406(10)
C31 C36 1.512(10)
C32 C37 1.505(10)
C33 H33A 0.9800
C33 H33B 0.9800
C33 H33C 0.9800
C34 H34A 0.9800
C34 H34B 0.9800
C34 H34C 0.9800
C35 H35A 0.9800
C35 H35B 0.9800
C35 H35C 0.9800
C36 H36A 0.9800
C36 H36B 0.9800
C36 H36C 0.9800
C37 H37A 0.9800
C37 H37B 0.9800
C37 H37C 0.9800
C38 C39 1.501(10)
C38 H38A 0.9900
C38 H38B 0.9900
C39 H39A 0.9900
C39 H39B 0.9900
C40 C41 1.503(9)
C40 H40A 0.9900
C40 H40B 0.9900
C41 H41A 0.9900
C41 H41B 0.9900
C42 C43 1.483(10)
C42 H42A 0.9900
C42 H42B 0.9900
C43 H43A 0.9900
C43 H43B 0.9900
C44 C45 1.482(9)
C44 H44A 0.9900
C44 H44B 0.9900
C45 H45A 0.9900
C45 H45B 0.9900
C46 C47 1.491(9)
C46 H46A 0.9900
C46 H46B 0.9900
C47 H47A 0.9900
C47 H47B 0.9900
C48 C49 1.496(10)
C48 H48A 0.9900
C48 H48B 0.9900
C49 H49A 0.9900
C49 H49B 0.9900
C50 C51 1.4944(10)
C50 H50A 0.9900
C50 H50B 0.9900
C51 H51A 0.9900
C51 H51B 0.9900
C52 C53 1.4940(10)
C52 H52A 0.9900
C52 H52B 0.9900
C53 H53A 0.9900
C53 H53B 0.9900
C54 C55 1.4940(10)
C54 H54A 0.9900
C54 H54B 0.9900
C55 H55A 0.9900
C55 H55B 0.9900
C56 C57 1.4948(10)
C56 H56A 0.9900
C56 H56B 0.9900
C57 H57A 0.9900
C57 H57B 0.9900
C58 C59 1.4940(10)
C58 H58A 0.9900
C58 H58B 0.9900
C59 H59A 0.9900
C59 H59B 0.9900
C60 C61 1.4941(10)
C60 H60A 0.9900
C60 H60B 0.9900
C61 H61A 0.9900
C61 H61B 0.9900
N2 C62 1.101(11)
C62 C63 1.407(13)
C63 H63A 0.9800
C63 H63B 0.9800
C63 H63C 0.9800
